data_2004918
loop_
_publ_author_name
'Br\'ehin, P.'
'Chottard, J. C.'
'Kozelka, J.'
'Bois, C.'

_publ_section_title
;
 Diammine(dimethylmalonato)platinum(II) Monohydrate
;
_journal_issue 5
_journal_name_full 'Acta Crystallographica Section C'
_journal_page_first 1186
_journal_page_last 1188
_journal_paper_doi 10.1107/S010827019501482X
_journal_volume 52
_journal_year 1996
_chemical_formula_iupac '[Pt (C5 H6 O4) (N H3)2] , H2 O'
_chemical_formula_moiety 'C5 H12 N2 O4 Pt,H2 O1'
_chemical_formula_sum 'C5 H14 N2 O5 Pt'
_chemical_formula_weight 377.27
_space_group_IT_number 62
_symmetry_cell_setting orthorhombic
_symmetry_space_group_name_Hall '-P 2ac 2n'
_symmetry_space_group_name_H-M 'P n m a'
_atom_type_scat_source 'CRYSTALS (Watkin, Carruthers & Betteridge, 1985)'
_cell_angle_alpha 90
_cell_angle_beta 90
_cell_angle_gamma 90
_cell_formula_units_Z 4
_cell_length_a 6.5901(8)
_cell_length_b 9.4434(9)
_cell_length_c 14.983(2)
_cell_measurement_reflns_used 25
_cell_measurement_temperature 291
_cell_measurement_theta_max 22
_cell_measurement_theta_min 18
_cell_volume 932.44(19)
_computing_data_collection 'CAD-4 Software (Enraf-Nonius, 1989)'
_computing_data_reduction 'CAD-4 Software'
_computing_molecular_graphics 'ORTEPII (Johnson, 1976)'
_computing_structure_refinement SHELXS85
_computing_structure_solution 'SHELXS85 (Sheldrick, 1985)'
_diffrn_measurement_device 'Enraf-Nonius CAD-4'
_diffrn_measurement_method \w-2\q
_diffrn_radiation_type MoK\a
_diffrn_radiation_wavelength 0.7107
_diffrn_reflns_limit_h_max 7
_diffrn_reflns_limit_h_min 0
_diffrn_reflns_limit_k_max 11
_diffrn_reflns_limit_k_min 0
_diffrn_reflns_limit_l_max 17
_diffrn_reflns_limit_l_min 0
_diffrn_reflns_number 994
_diffrn_reflns_theta_max 25
_diffrn_standards_decay_% none
_diffrn_standards_interval_time 120
_diffrn_standards_number 2
_exptl_absorpt_coefficient_mu 15.84
_exptl_absorpt_correction_T_max 0.25
_exptl_absorpt_correction_T_min 0.07
_exptl_absorpt_correction_type 'empirical (DIFABS; Walker & Stuart, 1983)'
_exptl_crystal_colour Colorless
_exptl_crystal_density_diffrn 2.69
_exptl_crystal_description Prisms
_exptl_crystal_size_max 0.35
_exptl_crystal_size_mid 0.35
_exptl_crystal_size_min 0.20
_refine_diff_density_max ' 1.2 (in proximity of Pt)'
_refine_diff_density_min '-1.3 (in proximity of Pt)'
_refine_ls_extinction_coef 7.34E-8
_refine_ls_extinction_method 'Larson (1970)'
_refine_ls_goodness_of_fit_obs 1.05
_refine_ls_hydrogen_treatment 'refined isotropically with an overall U'
_refine_ls_number_parameters 91
_refine_ls_number_reflns 772
_refine_ls_R_factor_obs 0.029
_refine_ls_shift/esd_max 0.47
_refine_ls_structure_factor_coef F
_refine_ls_weighting_scheme
;w = [\S~r~ = 1,3A~r~T~r~(x)]^-1^ [1-{(F~o~-F~c~)/6\s(F~o~)}^2^]^2^
with three
 coefficients for the Chebyshev polynomial T~r~(X); X=F~o~/F~o~(max)
;
_refine_ls_wR_factor_obs 0.037
_reflns_number_observed 772
_reflns_number_total 872
_reflns_observed_criterion I>3\s(I)
_cod_data_source_file pa1135.cif
_cod_data_source_block pa1135a
_cod_original_cell_volume 932.4(3)
_cod_original_formula_sum 'C5 H14 N2 O5 Pt1'
_cod_database_code 2004918

loop_
_symmetry_equiv_pos_as_xyz
x,y,z
-x,-y,-z
1/2+x,y,1/2-z
-1/2-x,-y,-1/2+z
x,1/2-y,z
-x,-1/2+y,-z
1/2-x,1/2+y,1/2+z
-1/2+x,-1/2-y,-1/2-z

loop_
_atom_site_label
_atom_site_fract_x
_atom_site_fract_y
_atom_site_fract_z
_atom_site_U_iso_or_equiv
Pt(1) .16835(4) .2500 .03218(2) .020(2)
N(1) .1016(9) .4024(6) .1229(3) .030(2)
O(1) .2338(6) .3997(4) -.0583(3) .027(2)
O(2) .4412(6) .4871(4) -.1588(3) .036(2)
C(1) .3878(8) .3874(5) -.1116(3) .022(2)
C(2) .514(1) .2500 -.1130(5) .020(2)
C(3) .652(1) .2500 -.1932(7) .031(2)
C(4) .645(2) .2500 -.0286(6) .034(2)
O(3) .221(1) .2500 .2967(4) .037(2)
H(1a) .21(2) .45(1) .142(6) .07(1)
H(1b) .01(1) .47(1) .107(6) .07(1)
H(1c) .02(1) .37(1) .156(6) .07(1)
H(3) .17(1) .32(1) .335(7) .07(1)
H(3a) .72(2) .33(1) -.190(6) .07(1)
H(4a) .73(2) .33(1) -.031(5) .07(1)
H(3b) .57(2) .2500 -.25(1) .07(1)
H(4b) .55(3) .2500 .033(8) .07(1)

loop_
_geom_angle_atom_site_label_1
_geom_angle_atom_site_label_2
_geom_angle_atom_site_label_3
_geom_angle_site_symmetry_3
_geom_angle
_geom_angle_publ_flag
N(1) Pt(1) N(1) 5 90.4(3) yes
O(1) Pt(1) N(1) . 90.0(2) yes
O(1) Pt(1) N(1) 5 179.5(2) yes
O(1) Pt(1) O(1) 5 89.6(2) yes
C(1) O(1) Pt(1) . 121.4(3) yes
O(2) C(1) O(1) . 120.7(5) yes
C(2) C(1) O(2) . 118.8(5) yes
C(2) C(1) O(1) . 120.5(4) yes
C(1) C(2) C(1) 5 114.5(6) yes
C(3) C(2) C(1) . 109.7(4) yes
C(4) C(2) C(3) . 108.6(7) yes
C(4) C(2) C(1) . 107.0(4) yes

loop_
_geom_bond_atom_site_label_1
_geom_bond_atom_site_label_2
_geom_bond_distance
_geom_bond_publ_flag
Pt(1) N(1) 2.027(5) yes
Pt(1) O(1) 2.006(4) yes
O(1) C(1) 1.296(7) yes
O(2) C(1) 1.229(6) yes
C(1) C(2) 1.543(6) yes
C(2) C(3) 1.510(10) yes
C(2) C(4) 1.530(10) yes

loop_
_geom_torsion_atom_site_label_1
_geom_torsion_atom_site_label_2
_geom_torsion_atom_site_label_3
_geom_torsion_atom_site_label_4
_geom_torsion_site_symmetry_1
_geom_torsion_site_symmetry_2
_geom_torsion_site_symmetry_3
_geom_torsion_site_symmetry_4
_geom_torsion
_geom_torsion_publ_flag
Pt(1) O(1) C(1) C(2) . . . . 6 no
O(1) C(1) C(2) C(1) . . . 5 44 no
C(1) C(2) C(1) O(1) . . 5 5 -44 no
C(2) C(1) O(1) Pt(1) . 5 5 . -6 no
C(1) O(1) Pt(1) O(1) 5 5 . . 41 no
O(1) Pt(1) O(1) C(1) 5 . . . -41 no
